data_4031868
loop_
_publ_author_name
'Ramachary, Dhevalapally B.'
'Shruthi, Kodambahalli S.'

_publ_section_title
;
 A Br\/onsted Acid-Amino Acid as a Synergistic Catalyst for Asymmetric
 List-Lerner-Barbas Aldol Reactions.
;
_journal_issue 6
_journal_name_full 'The Journal of organic chemistry'
_journal_page_first 2405
_journal_page_last 2419
_journal_paper_doi 10.1021/acs.joc.5b02896
_journal_volume 81
_journal_year 2016
_chemical_absolute_configuration ad
_chemical_formula_sum 'C13 H14 Cl N3 O2'
_chemical_formula_weight 279.72
_chemical_name_systematic
; 
 ? 
;
_space_group_IT_number 4
_symmetry_cell_setting monoclinic
_symmetry_space_group_name_Hall 'P 2yb'
_symmetry_space_group_name_H-M 'P 1 21 1'
_atom_sites_solution_hydrogens geom
_atom_sites_solution_primary direct
_atom_sites_solution_secondary difmap
_audit_creation_method SHELXL-97
_cell_angle_alpha 90.00
_cell_angle_beta 99.431(10)
_cell_angle_gamma 90.00
_cell_formula_units_Z 2
_cell_length_a 4.9375(5)
_cell_length_b 13.7996(13)
_cell_length_c 10.2372(9)
_cell_measurement_reflns_used 1238
_cell_measurement_temperature 298(2)
_cell_measurement_theta_max 71.5970
_cell_measurement_theta_min 5.5310
_cell_volume 688.09(11)
_computing_structure_refinement 'SHELXL-97 (Sheldrick, 1997)'
_computing_structure_solution 'SHELXS-97 (Sheldrick, 1990)'
_diffrn_ambient_temperature 298(2)
_diffrn_measured_fraction_theta_full 0.991
_diffrn_measured_fraction_theta_max 0.991
_diffrn_measurement_device_type 'Xcalibur, Eos, Gemini'
_diffrn_measurement_method '\w scans'
_diffrn_radiation_monochromator graphite
_diffrn_radiation_source 'fine-focus sealed tube'
_diffrn_radiation_type CuK\a
_diffrn_radiation_wavelength 1.54184
_diffrn_reflns_av_R_equivalents 0.0343
_diffrn_reflns_av_sigmaI/netI 0.0238
_diffrn_reflns_limit_h_max 5
_diffrn_reflns_limit_h_min -5
_diffrn_reflns_limit_k_max 16
_diffrn_reflns_limit_k_min -12
_diffrn_reflns_limit_l_max 5
_diffrn_reflns_limit_l_min -12
_diffrn_reflns_number 2194
_diffrn_reflns_theta_full 67.05
_diffrn_reflns_theta_max 67.05
_diffrn_reflns_theta_min 4.38
_exptl_absorpt_coefficient_mu 2.484
_exptl_absorpt_correction_T_max 1.00000
_exptl_absorpt_correction_T_min 0.38137
_exptl_absorpt_correction_type multi-scan
_exptl_crystal_colour COLORLESS
_exptl_crystal_density_diffrn 1.350
_exptl_crystal_density_method 'not measured'
_exptl_crystal_description BLOCK
_exptl_crystal_F_000 292
_exptl_crystal_size_max 0.25
_exptl_crystal_size_mid 0.22
_exptl_crystal_size_min 0.20
_refine_diff_density_max 0.278
_refine_diff_density_min -0.307
_refine_diff_density_rms 0.069
_refine_ls_abs_structure_details 'Flack H D (1983), Acta Cryst. A39, 876-881'
_refine_ls_abs_structure_Flack -0.01(3)
_refine_ls_extinction_method none
_refine_ls_goodness_of_fit_ref 1.080
_refine_ls_hydrogen_treatment mixed
_refine_ls_matrix_type full
_refine_ls_number_parameters 173
_refine_ls_number_reflns 1659
_refine_ls_number_restraints 1
_refine_ls_restrained_S_all 1.079
_refine_ls_R_factor_all 0.0654
_refine_ls_R_factor_gt 0.0622
_refine_ls_shift/su_max 0.000
_refine_ls_shift/su_mean 0.000
_refine_ls_structure_factor_coef Fsqd
_refine_ls_weighting_details 'calc w=1/[\s^2^(Fo^2^)+(0.1375P)^2^+0.0829P] where P=(Fo^2^+2Fc^2^)/3'
_refine_ls_weighting_scheme calc
_refine_ls_wR_factor_gt 0.1719
_refine_ls_wR_factor_ref 0.1803
_reflns_number_gt 1530
_reflns_number_total 1659
_reflns_threshold_expression >2sigma(I)
_cod_data_source_file jo5b02896_si_004.cif
_cod_data_source_block test1
_cod_depositor_comments
;
The following automatic conversions were performed:

'_symmetry_cell_setting' value 'MONOCLINIC' changed to 'monoclinic'
according to
/usr/data/users/saulius/crontab/automatic-downloads/rss-feeds/ACS/lib/dictionaries/cif_core.dic
dictionary named 'cif_core.dic' version 2.4.2 from 2011-04-26.

Automatic conversion script
Id: cif_fix_values 4268 2015-11-12 08:31:59Z antanas 

 Adding full bibliography for 4031867--4031868.cif.
;
_cod_original_cell_volume 688.10(12)
_cod_original_sg_symbol_H-M P21
_cod_database_code 4031868

loop_
_symmetry_equiv_pos_as_xyz
'x, y, z'
'-x, y+1/2, -z'

loop_
_atom_site_label
_atom_site_type_symbol
_atom_site_fract_x
_atom_site_fract_y
_atom_site_fract_z
_atom_site_U_iso_or_equiv
_atom_site_adp_type
_atom_site_occupancy
_atom_site_symmetry_multiplicity
_atom_site_calc_flag
_atom_site_refinement_flags
Cl1 Cl 0.4155(3) 0.73995(9) 0.31192(12) 0.0761(4) Uani 1 1 d .
N1 N 1.3094(8) 0.7792(3) 0.6704(3) 0.0590(9) Uani 1 1 d .
O1 O 1.1085(8) 0.4112(3) 0.6851(3) 0.0695(9) Uani 1 1 d .
H1 H 1.2116 0.3773 0.7369 0.104 Uiso 1 1 calc R
C3 C 0.5311(9) 0.5803(3) 0.4608(4) 0.0567(10) Uani 1 1 d .
H3 H 0.3750 0.5538 0.4102 0.068 Uiso 1 1 calc R
N4 N 1.2295(9) 0.6971(3) 0.6950(4) 0.0641(10) Uani 1 1 d .
C5 C 1.0802(8) 0.5039(3) 0.7435(4) 0.0514(9) Uani 1 1 d .
H5 H 1.2626 0.5327 0.7691 0.062 Uiso 1 1 calc R
C6 C 0.9911(8) 0.6609(3) 0.6115(4) 0.0494(8) Uani 1 1 d .
C7 C 0.9154(9) 0.5656(3) 0.6371(4) 0.0498(9) Uani 1 1 d .
C9 C 0.6126(9) 0.6722(3) 0.4371(4) 0.0531(9) Uani 1 1 d .
C10 C 0.9418(8) 0.4953(3) 0.8660(4) 0.0528(9) Uani 1 1 d .
H10 H 0.7582 0.4683 0.8371 0.063 Uiso 1 1 calc R
C11 C 0.9044(11) 0.5953(4) 0.9296(4) 0.0670(12) Uani 1 1 d .
H11A H 1.0813 0.6273 0.9494 0.080 Uiso 1 1 calc R
H11B H 0.7853 0.6352 0.8667 0.080 Uiso 1 1 calc R
C12 C 0.6844(9) 0.5269(3) 0.5613(4) 0.0557(9) Uani 1 1 d .
H12 H 0.6308 0.4641 0.5778 0.067 Uiso 1 1 calc R
C13 C 0.8420(9) 0.7147(3) 0.5101(4) 0.0550(10) Uani 1 1 d .
H13 H 0.8946 0.7773 0.4918 0.066 Uiso 1 1 calc R
C14 C 1.0922(10) 0.4270(4) 0.9692(5) 0.0656(12) Uani 1 1 d .
N15 N 1.4079(11) 0.8513(4) 0.6618(5) 0.0791(12) Uani 1 1 d .
C16 C 0.7824(14) 0.5869(6) 1.0558(6) 0.0845(16) Uani 1 1 d .
H16A H 0.5967 0.5618 1.0350 0.101 Uiso 1 1 calc R
H16B H 0.7739 0.6505 1.0950 0.101 Uiso 1 1 calc R
C17 C 0.9765(12) 0.4199(6) 1.0958(5) 0.0875(19) Uani 1 1 d .
H17A H 1.0949 0.3797 1.1586 0.105 Uiso 1 1 calc R
H17B H 0.7965 0.3899 1.0784 0.105 Uiso 1 1 calc R
C18 C 0.9536(16) 0.5201(7) 1.1540(5) 0.100(2) Uani 1 1 d .
H18A H 1.1358 0.5473 1.1790 0.120 Uiso 1 1 calc R
H18B H 0.8703 0.5150 1.2332 0.120 Uiso 1 1 calc R
O2 O 1.2932(9) 0.3818(4) 0.9504(5) 0.0848(12) Uani 1 1 d .

loop_
_atom_site_aniso_label
_atom_site_aniso_U_11
_atom_site_aniso_U_22
_atom_site_aniso_U_33
_atom_site_aniso_U_23
_atom_site_aniso_U_13
_atom_site_aniso_U_12
Cl1 0.0918(8) 0.0590(7) 0.0732(7) 0.0161(6) 0.0001(5) -0.0022(6)
N1 0.082(2) 0.042(2) 0.0539(17) -0.0091(16) 0.0163(15) -0.0069(18)
O1 0.098(2) 0.0414(18) 0.0711(19) -0.0045(15) 0.0187(17) 0.0155(16)
C3 0.069(2) 0.050(2) 0.0512(19) -0.0073(18) 0.0108(16) -0.0049(19)
N4 0.081(2) 0.046(2) 0.066(2) 0.0028(16) 0.0112(17) -0.0101(17)
C5 0.064(2) 0.037(2) 0.055(2) -0.0011(16) 0.0133(16) 0.0005(16)
C6 0.064(2) 0.0391(19) 0.0483(17) -0.0036(16) 0.0178(15) -0.0002(16)
C7 0.072(2) 0.036(2) 0.0451(17) -0.0028(15) 0.0199(16) 0.0039(17)
C9 0.070(2) 0.049(2) 0.0418(17) 0.0018(17) 0.0136(15) 0.0018(18)
C10 0.0591(19) 0.047(2) 0.0514(19) -0.0006(17) 0.0072(15) -0.0044(17)
C11 0.088(3) 0.060(3) 0.055(2) -0.009(2) 0.018(2) -0.001(2)
C12 0.080(2) 0.038(2) 0.0509(18) -0.0035(16) 0.0171(17) -0.0052(18)
C13 0.078(2) 0.036(2) 0.0561(19) 0.0016(16) 0.0258(18) -0.0031(17)
C14 0.067(2) 0.062(3) 0.065(3) 0.014(2) 0.0017(19) -0.011(2)
N15 0.103(3) 0.054(3) 0.080(3) -0.007(2) 0.015(2) -0.020(2)
C16 0.106(4) 0.090(4) 0.065(3) -0.014(3) 0.034(3) -0.008(4)
C17 0.086(3) 0.114(5) 0.062(3) 0.033(3) 0.008(2) -0.008(4)
C18 0.118(4) 0.135(7) 0.049(2) 0.002(3) 0.021(3) -0.023(5)
O2 0.084(2) 0.079(3) 0.089(2) 0.019(2) 0.0041(19) 0.015(2)

loop_
_atom_type_symbol
_atom_type_description
_atom_type_scat_dispersion_real
_atom_type_scat_dispersion_imag
_atom_type_scat_source
C C 0.0181 0.0091 'International Tables Vol C Tables 4.2.6.8 and 6.1.1.4'
H H 0.0000 0.0000 'International Tables Vol C Tables 4.2.6.8 and 6.1.1.4'
N N 0.0311 0.0180 'International Tables Vol C Tables 4.2.6.8 and 6.1.1.4'
O O 0.0492 0.0322 'International Tables Vol C Tables 4.2.6.8 and 6.1.1.4'
Cl Cl 0.3639 0.7018 'International Tables Vol C Tables 4.2.6.8 and 6.1.1.4'

loop_
_geom_angle_atom_site_label_1
_geom_angle_atom_site_label_2
_geom_angle_atom_site_label_3
_geom_angle
N15 N1 N4 171.0(5)
C9 C3 C12 119.0(4)
N1 N4 C6 117.2(4)
O1 C5 C7 106.3(3)
O1 C5 C10 111.2(3)
C7 C5 C10 112.0(3)
C13 C6 C7 121.1(4)
C13 C6 N4 123.1(4)
C7 C6 N4 115.8(4)
C12 C7 C6 118.6(4)
C12 C7 C5 119.1(4)
C6 C7 C5 122.3(4)
C3 C9 C13 122.5(4)
C3 C9 Cl1 118.9(3)
C13 C9 Cl1 118.6(3)
C14 C10 C5 112.7(4)
C14 C10 C11 109.8(4)
C5 C10 C11 112.1(4)
C16 C11 C10 112.4(5)
C7 C12 C3 120.9(4)
C9 C13 C6 117.8(4)
O2 C14 C17 122.6(5)
O2 C14 C10 121.9(4)
C17 C14 C10 115.4(5)
C11 C16 C18 110.8(5)
C14 C17 C18 110.0(5)
C17 C18 C16 111.3(5)

loop_
_geom_bond_atom_site_label_1
_geom_bond_atom_site_label_2
_geom_bond_distance
Cl1 C9 1.747(4)
N1 N15 1.118(6)
N1 N4 1.238(6)
O1 C5 1.428(5)
C3 C9 1.365(6)
C3 C12 1.385(6)
N4 C6 1.427(6)
C5 C7 1.511(5)
C5 C10 1.528(6)
C6 C13 1.385(6)
C6 C7 1.404(6)
C7 C12 1.378(6)
C9 C13 1.381(6)
C10 C14 1.516(6)
C10 C11 1.550(6)
C11 C16 1.516(7)
C14 O2 1.214(7)
C14 C17 1.503(8)
C16 C18 1.516(11)
C17 C18 1.517(12)
